data_4327624
loop_
_publ_author_name
'Minghuey Shieh'
'Horng-Sun Chen'
'Hsin-Hung Chi'
'Chuen-Her Ueng'

_publ_section_title
;
 Synthesis of an Se-Bridged Triiron Acyl Cluster Complex and the
 Fischer-Type Carbene Complex Derived from It: Isolation of Rotational
 Isomers
;
_journal_name_full 'Inorganic Chemistry'
_journal_page_first 5561
_journal_page_last 5564
_journal_paper_doi 10.1021/ic000301+
_journal_volume 39
_journal_year 2000
_chemical_formula_moiety 'C14 H6 Fe3 O10 Se '
_chemical_formula_sum 'C14 H6 Fe3 O10 Se'
_chemical_formula_weight 580.69
_chemical_name_systematic ?
_space_group_IT_number 14
_symmetry_cell_setting monoclinic
_symmetry_space_group_name_Hall '-P 2ybc'
_symmetry_space_group_name_H-M 'P 1 21/c 1'
_cell_angle_alpha 90.0
_cell_angle_beta 104.91(2)
_cell_angle_gamma 90.0
_cell_formula_units_Z 4
_cell_length_a 9.552(3)
_cell_length_b 16.221(2)
_cell_length_c 12.574(3)
_cell_measurement_reflns_used 25
_cell_measurement_temperature 293
_cell_measurement_theta_max 15.26
_cell_measurement_theta_min 11.49
_cell_volume 1882.7(8)
_computing_data_reduction 'NRCVAX DATRD2'
_computing_molecular_graphics NRCVAX
_computing_publication_material 'NRCVAX TABLES Jan 94 Version'
_computing_structure_refinement 'NRCVAX LSTSQ'
_computing_structure_solution 'NRCVAX SOLVER'
_diffrn_ambient_temperature 293
_diffrn_measurement_device 'Nonius CAD-4    '
_diffrn_measurement_method 'Theta/2theta scan b/P/b '
_diffrn_radiation_monochromator graphite
_diffrn_radiation_source 'xray tube'
_diffrn_radiation_type 'Molybdenum K\a'
_diffrn_radiation_wavelength 0.70930
_diffrn_reflns_av_R_equivalents 0.016
_diffrn_reflns_limit_h_max 10
_diffrn_reflns_limit_h_min -11
_diffrn_reflns_limit_k_max 19
_diffrn_reflns_limit_k_min 0
_diffrn_reflns_limit_l_max 14
_diffrn_reflns_limit_l_min 0
_diffrn_reflns_number 3474
_diffrn_reflns_theta_max 24.92
_diffrn_reflns_theta_min 0.00
_diffrn_standards_interval_count 300
_diffrn_standards_interval_time 7200
_diffrn_standards_number 3
_exptl_absorpt_coefficient_mu 4.26
_exptl_absorpt_correction_T_max 0.4028
_exptl_absorpt_correction_T_min 0.3304
_exptl_absorpt_correction_type empirical
_exptl_crystal_colour black
_exptl_crystal_density_diffrn 2.049
_exptl_crystal_F_000 1132.85
_exptl_crystal_size_max 0.40
_exptl_crystal_size_mid 0.36
_exptl_crystal_size_min 0.32
_refine_diff_density_max 0.35
_refine_diff_density_min -0.26
_refine_ls_extinction_coef 1484(100)
_refine_ls_extinction_method Larson
_refine_ls_goodness_of_fit_obs 1.53
_refine_ls_matrix_type full
_refine_ls_number_parameters 254
_refine_ls_number_reflns 2148
_refine_ls_R_factor_all 0.070
_refine_ls_R_factor_obs 0.026
_refine_ls_shift/esd_max 0.000
_refine_ls_structure_factor_coef F
_refine_ls_weighting_details 'w = 1/\s^2^(F)'
_refine_ls_weighting_scheme calc
_refine_ls_wR_factor_all 0.022
_refine_ls_wR_factor_obs 0.020
_reflns_number_observed 2148
_reflns_number_total 3314
_reflns_observed_criterion 'Inet > 2.5\s(Inet)'
_cod_data_source_file ic0003012B_2.cif
_cod_data_source_block ?
_cod_depositor_comments
;
The following automatic conversions were performed:

'_refine_ls_weighting_scheme' value '1/\s^2^(F)' was changed to
'calc'. New tag '_refine_ls_weighting_details' was created. The value
of the new tag was set to 'w = 1/\s^2^(F)'.

Automatic conversion script
Id: cif_fix_values 3143 2015-03-26 13:38:13Z robertas 
;
_cod_original_cell_volume 1882.6(8)
_cod_original_sg_symbol_H-M 'P 21/c'
_cod_original_formula_sum 'C14 H6 Fe3 O10 Se '
_cod_database_code 4327624

loop_
_symmetry_equiv_pos_as_xyz
x,y,z
-x,-y,-z
-x,1/2+y,1/2-z
x,1/2-y,1/2+z

loop_
_atom_site_aniso_label
_atom_site_aniso_U_11
_atom_site_aniso_U_22
_atom_site_aniso_U_33
_atom_site_aniso_U_12
_atom_site_aniso_U_13
_atom_site_aniso_U_23
_atom_site_aniso_type_symbol
Se 0.03212(25) 0.0426(3) 0.0391(3) 0.00115(23) 0.00705(21) -0.0013(3) Se
Fe1 0.0312(4) 0.0420(4) 0.0519(5) 0.0008(3) 0.0166(3) -0.0007(4) Fe
Fe2 0.0363(4) 0.0427(4) 0.0421(4) -0.0047(3) 0.0136(3) 0.0051(4) Fe
Fe3 0.0339(4) 0.0427(4) 0.0410(4) 0.0049(3) 0.0144(3) 0.0009(3) Fe
O1 0.055(3) 0.074(3) 0.107(4) 0.0266(22) -0.004(3) -0.004(3) O
O2 0.078(3) 0.172(5) 0.083(3) -0.003(3) 0.053(3) -0.002(3) O
O3 0.072(3) 0.047(3) 0.146(4) -0.0126(21) 0.050(3) 0.001(3) O
O4 0.152(4) 0.0440(25) 0.090(3) 0.011(3) 0.060(3) 0.0152(24) O
O5 0.095(3) 0.099(3) 0.073(3) 0.007(3) 0.053(3) 0.020(3) O
O6 0.0470(25) 0.152(4) 0.084(3) -0.028(3) 0.0011(24) 0.009(3) O
O7 0.075(3) 0.095(3) 0.0489(25) -0.0064(23) 0.0227(22) -0.0153(24) O
O8 0.0309(22) 0.158(4) 0.087(3) 0.014(3) 0.0130(23) 0.030(3) O
O9 0.094(3) 0.0440(24) 0.112(4) -0.0094(22) 0.029(3) -0.005(3) O
O10 0.0520(22) 0.0563(23) 0.0490(22) 0.0106(18) 0.0169(18) 0.0193(19) O
C1 0.040(3) 0.051(3) 0.072(4) 0.005(3) 0.019(3) -0.012(3) C
C2 0.043(3) 0.085(5) 0.068(4) -0.001(3) 0.024(3) -0.002(4) C
C3 0.029(3) 0.051(3) 0.081(4) 0.001(3) 0.023(3) 0.009(3) C
C4 0.069(4) 0.051(4) 0.048(4) -0.007(3) 0.023(3) 0.004(3) C
C5 0.052(4) 0.057(4) 0.061(4) -0.001(3) 0.020(3) 0.011(3) C
C6 0.046(3) 0.076(4) 0.059(4) -0.009(3) 0.022(3) 0.014(3) C
C7 0.041(3) 0.054(3) 0.049(3) 0.0015(25) 0.014(3) -0.007(3) C
C8 0.057(3) 0.086(4) 0.047(3) 0.017(3) 0.028(3) 0.012(3) C
C9 0.055(3) 0.053(4) 0.060(4) 0.014(3) 0.019(3) 0.004(3) C
C10 0.049(3) 0.038(3) 0.055(3) -0.0027(23) 0.016(3) -0.007(3) C
C11 0.030(3) 0.038(3) 0.042(3) -0.0066(21) 0.0061(22) -0.0054(24) C
C12 0.0291(24) 0.050(3) 0.035(3) 0.0013(23) 0.0099(21) -0.002(3) C
C13 0.0232(24) 0.045(3) 0.046(3) -0.0045(21) 0.0061(22) 0.0078(25) C
C14 0.074(4) 0.058(4) 0.068(4) 0.021(3) 0.018(3) 0.028(3) C

loop_
_atom_site_label
_atom_site_fract_x
_atom_site_fract_y
_atom_site_fract_z
_atom_site_U_iso_or_equiv
_atom_site_thermal_displace_type
_atom_site_type_symbol
Se 0.60151(5) 0.08716(3) 0.10697(4) 0.0383(3) Uij Se
Fe1 0.50747(7) 0.10630(4) 0.26963(6) 0.0406(4) Uij Fe
Fe2 0.80616(7) 0.16874(4) 0.17002(6) 0.0397(4) Uij Fe
Fe3 0.80841(7) 0.00256(4) 0.18023(6) 0.0383(4) Uij Fe
O1 0.2602(4) 0.19362(23) 0.1291(4) 0.083(3) Uij O
O2 0.4003(4) 0.1148(3) 0.4680(3) 0.105(4) Uij O
O3 0.4225(4) -0.06658(22) 0.2303(4) 0.084(3) Uij O
O4 0.7199(5) 0.33898(22) 0.1195(3) 0.090(3) Uij O
O5 0.9205(4) 0.16983(25) -0.0262(3) 0.083(3) Uij O
O6 1.0849(4) 0.1958(3) 0.3299(4) 0.097(3) Uij O
O7 0.8328(4) -0.01670(24) -0.0468(3) 0.072(3) Uij O
O8 1.1224(4) -0.0030(3) 0.2780(3) 0.092(3) Uij O
O9 0.6815(4) -0.16347(22) 0.1562(4) 0.083(3) Uij O
O10 0.8296(3) -0.02980(19) 0.4150(3) 0.0517(22) Uij O
C1 0.3536(5) 0.1581(3) 0.1831(5) 0.053(3) Uij C
C2 0.4440(5) 0.1128(4) 0.3918(5) 0.064(4) Uij C
C3 0.4527(5) -0.0006(3) 0.2461(5) 0.052(4) Uij C
C4 0.7520(6) 0.2724(3) 0.1399(4) 0.055(4) Uij C
C5 0.8748(5) 0.1658(3) 0.0496(5) 0.056(3) Uij C
C6 0.9772(6) 0.1845(3) 0.2665(5) 0.059(4) Uij C
C7 0.8231(5) -0.0069(3) 0.0405(4) 0.048(3) Uij C
C8 1.0014(6) -0.0025(4) 0.2391(5) 0.061(4) Uij C
C9 0.7327(5) -0.0996(3) 0.1681(4) 0.055(3) Uij C
C10 0.6144(5) 0.2223(3) 0.3177(4) 0.047(3) Uij C
C11 0.7120(5) 0.1643(3) 0.2955(4) 0.037(3) Uij C
C12 0.7247(4) 0.0918(3) 0.3614(3) 0.038(3) Uij C
C13 0.7895(4) 0.0183(3) 0.3275(4) 0.038(3) Uij C
C14 0.8949(6) -0.1100(3) 0.4136(5) 0.067(4) Uij C
H10 0.626 0.244 0.394 0.0491 Uiso H
H10' 0.588 0.272 0.268 0.0491 Uiso H
H12 0.730 0.099 0.443 0.0460 Uiso H
H14 0.998 -0.102 0.393 0.0734 Uiso H
H14' 0.826 -0.150 0.353 0.0734 Uiso H
H14" 0.916 -0.139 0.494 0.0734 Uiso H

loop_
_atom_type_symbol
_atom_type_scat_dispersion_real
_atom_type_scat_dispersion_imag
_atom_type_scat_source
C 0.003 0.002 'International Tables Vol. IV Table 2.2B'
H 0.000 0.000 'International Tables Vol. IV Table 2.2B'
Fe 0.346 0.844 'International Tables Vol. IV Table 2.2B'
O 0.011 0.006 'International Tables Vol. IV Table 2.2B'
Se -0.093 2.226 'International Tables Vol. IV Table 2.2B'

loop_
_geom_angle_atom_site_label_1
_geom_angle_atom_site_label_2
_geom_angle_atom_site_label_3
_geom_angle
Fe1 Se Fe2 95.72(3)
Fe1 Se Fe3 101.25(3)
Fe2 Se Fe3 69.86(3)
Se Fe1 C1 88.40(17)
Se Fe1 C2 175.72(19)
Se Fe1 C3 83.99(17)
Se Fe1 C10 95.49(13)
Se Fe1 C11 70.31(12)
Se Fe1 C12 85.55(12)
C1 Fe1 C2 95.00(24)
C1 Fe1 C3 101.04(22)
C1 Fe1 C10 90.94(20)
C1 Fe1 C11 117.66(20)
C1 Fe1 C12 156.76(20)
C2 Fe1 C3 92.8(3)
C2 Fe1 C10 87.07(22)
C2 Fe1 C11 110.16(21)
C2 Fe1 C12 92.29(20)
C3 Fe1 C10 167.98(20)
C3 Fe1 C11 131.77(18)
C3 Fe1 C12 100.61(20)
C10 Fe1 C11 38.35(17)
C10 Fe1 C12 67.40(18)
C11 Fe1 C12 39.42(17)
Se Fe2 C4 107.09(17)
Se Fe2 C5 98.88(17)
Se Fe2 C6 148.85(17)
Se Fe2 C11 74.93(12)
C4 Fe2 C5 89.70(23)
C4 Fe2 C6 100.07(24)
C4 Fe2 C11 92.13(21)
C5 Fe2 C6 96.19(23)
C5 Fe2 C11 173.82(20)
C6 Fe2 C11 89.31(20)
Se Fe3 C7 86.41(16)
Se Fe3 C8 147.33(19)
Se Fe3 C9 102.85(15)
Se Fe3 C13 91.24(13)
C7 Fe3 C8 93.92(22)
C7 Fe3 C9 88.23(23)
C7 Fe3 C13 177.11(21)
C8 Fe3 C9 109.81(24)
C8 Fe3 C13 87.16(20)
C9 Fe3 C13 93.93(21)
C13 O10 C14 123.7(4)
Fe1 C1 O1 177.1(4)
Fe1 C2 O2 177.7(5)
Fe1 C3 O3 177.9(4)
Fe2 C4 O4 178.4(5)
Fe2 C5 O5 175.1(5)
Fe2 C6 O6 178.3(5)
Fe3 C7 O7 176.9(5)
Fe3 C8 O8 177.5(5)
Fe3 C9 O9 177.1(5)
Fe1 C10 C11 69.44(24)
Fe1 C10 H10 120.4(3)
Fe1 C10 H10' 119.6(3)
C11 C10 H10 120.7(4)
C11 C10 H10' 118.8(4)
H10 C10 H10' 105.4(4)
Fe1 C11 Fe2 118.54(21)
Fe1 C11 C10 72.20(25)
Fe1 C11 C12 70.11(23)
Fe2 C11 C10 126.0(3)
Fe2 C11 C12 119.9(3)
C10 C11 C12 113.5(4)
Fe1 C12 C11 70.48(24)
Fe1 C12 C13 111.3(3)
Fe1 C12 H12 109.0(3)
C11 C12 C13 119.0(4)
C11 C12 H12 117.9(4)
C13 C12 H12 118.0(4)
Fe3 C13 O10 130.1(3)
Fe3 C13 C12 122.9(3)
O10 C13 C12 107.1(4)
O10 C14 H14 108.3(4)
O10 C14 H14' 111.4(4)
O10 C14 H14" 110.9(4)
H14 C14 H14' 109.0(5)
H14 C14 H14" 108.4(4)
H14' C14 H14" 108.7(4)

loop_
_geom_bond_atom_site_label_1
_geom_bond_atom_site_label_2
_geom_bond_distance
Se Fe1 2.4559(10)
Se Fe2 2.3244(10)
Se Fe3 2.3876(10)
Fe1 C1 1.796(5)
Fe1 C2 1.794(6)
Fe1 C3 1.813(5)
Fe1 C10 2.152(4)
Fe1 C11 2.116(4)
Fe1 C12 2.112(4)
Fe2 C4 1.772(5)
Fe2 C5 1.800(6)
Fe2 C6 1.785(6)
Fe2 C11 2.008(5)
Fe3 C7 1.805(5)
Fe3 C8 1.802(6)
Fe3 C9 1.799(6)
Fe3 C13 1.924(5)
O1 C1 1.131(6)
O2 C2 1.140(7)
O3 C3 1.114(6)
O4 C4 1.133(6)
O5 C5 1.147(7)
O6 C6 1.142(7)
O7 C7 1.136(6)
O8 C8 1.134(7)
O9 C9 1.139(7)
O10 C13 1.323(5)
O10 C14 1.445(6)
C10 C11 1.403(6)
C10 H10 1.001(5)
C10 H10' 1.012(5)
C11 C12 1.426(6)
C12 C13 1.456(6)
C12 H12 1.021(4)
C14 H14 1.091(5)
C14 H14' 1.081(6)
C14 H14" 1.090(5)
